data_7205559
loop_
_publ_author_name
'Jipa, Ilona'
'Danova, Katya'
'Popovska, Nadejda'
'Siddiqi, M. Aslam'
'Siddiqui, Rehan A.'
'Atakan, Burak'
'Cremer, Till'
'Maier, Florian'
'Marbach, Hubertus'
'Steinr\"uck, Hans-Peter'
'Heinemann, Frank W.'
'Zenneck, Ulrich'

_publ_section_title
;
 Methylated [(arene)(1,3-cyclohexadiene)Ru(0)] complexes as low-melting
 MOCVD precursor complexes with a controlled follow-up chemistry of the
 ligands
;
_journal_issue 9
_journal_name_full 'Journal of Materials Chemistry'
_journal_page_first 3014
_journal_paper_doi 10.1039/c0jm02652b
_journal_volume 21
_journal_year 2011
_chemical_absolute_configuration ad
_chemical_formula_moiety 'C13 H16 Ru'
_chemical_formula_sum 'C13 H16 Ru'
_chemical_formula_weight 273.33
_chemical_name_systematic
;
?
;
_space_group_IT_number 19
_symmetry_cell_setting orthorhombic
_symmetry_space_group_name_Hall 'P 2ac 2ab'
_symmetry_space_group_name_H-M 'P 21 21 21'
_atom_sites_solution_hydrogens geom
_atom_sites_solution_primary direct
_atom_sites_solution_secondary difmap
_audit_creation_method SHELXL-97
_cell_angle_alpha 90.00
_cell_angle_beta 90.00
_cell_angle_gamma 90.00
_cell_formula_units_Z 4
_cell_length_a 7.8299(6)
_cell_length_b 11.0435(3)
_cell_length_c 12.3544(9)
_cell_measurement_reflns_used 215
_cell_measurement_temperature 150(2)
_cell_measurement_theta_max 20.00
_cell_measurement_theta_min 6.00
_cell_volume 1068.28(12)
_computing_cell_refinement 'EVALCCD (Duisenberg, 2003)'
_computing_data_collection 'COLLECT (Bruker-Nonius, 2002)'
_computing_data_reduction 'EVALCCD (Duisenberg, 2003)'
_computing_molecular_graphics 'SHELXTL 6.12 (Bruker AXS, 2002)'
_computing_publication_material 'SHELXTL 6.12 (Bruker AXS, 2002)'
_computing_structure_refinement 'SHELXTL 6.12 (Bruker AXS, 2002)'
_computing_structure_solution 'SHELXTL 6.12 (Bruker AXS, 2002)'
_diffrn_ambient_temperature 150(2)
_diffrn_detector_area_resol_mean 9
_diffrn_measured_fraction_theta_full 0.997
_diffrn_measured_fraction_theta_max 0.997
_diffrn_measurement_device_type 'Bruker-Nonius KappaCCD'
_diffrn_measurement_method
;
\w-rotations with 2.00 \% and 48 sec per frame
;
_diffrn_radiation_monochromator graphite
_diffrn_radiation_source 'fine-focus sealed tube'
_diffrn_radiation_type MoK\a
_diffrn_radiation_wavelength 0.71073
_diffrn_reflns_av_R_equivalents 0.0313
_diffrn_reflns_av_sigmaI/netI 0.0207
_diffrn_reflns_limit_h_max 10
_diffrn_reflns_limit_h_min -10
_diffrn_reflns_limit_k_max 14
_diffrn_reflns_limit_k_min -14
_diffrn_reflns_limit_l_max 16
_diffrn_reflns_limit_l_min -16
_diffrn_reflns_number 14135
_diffrn_reflns_theta_full 27.88
_diffrn_reflns_theta_max 27.88
_diffrn_reflns_theta_min 3.59
_exptl_absorpt_coefficient_mu 1.423
_exptl_absorpt_correction_T_max 0.856
_exptl_absorpt_correction_T_min 0.715
_exptl_absorpt_correction_type integration
_exptl_absorpt_process_details
;
Gaussian integration (Coppens, 1970)
;
_exptl_crystal_colour 'pale yellow'
_exptl_crystal_density_diffrn 1.699
_exptl_crystal_density_method 'not measured'
_exptl_crystal_description prism
_exptl_crystal_F_000 552
_exptl_crystal_size_max 0.28
_exptl_crystal_size_mid 0.23
_exptl_crystal_size_min 0.10
_refine_diff_density_max 2.332
_refine_diff_density_min -0.412
_refine_diff_density_rms 0.101
_refine_ls_abs_structure_details
;
Flack H D (1983), Acta Cryst. A39, 876-881
1067 Friedel pairs used in the refinement of Flack parameter
;
_refine_ls_abs_structure_Flack 0.46(6)
_refine_ls_extinction_method none
_refine_ls_goodness_of_fit_ref 1.205
_refine_ls_hydrogen_treatment constr
_refine_ls_matrix_type full
_refine_ls_number_parameters 129
_refine_ls_number_reflns 2545
_refine_ls_number_restraints 0
_refine_ls_restrained_S_all 1.205
_refine_ls_R_factor_all 0.0299
_refine_ls_R_factor_gt 0.0278
_refine_ls_shift/su_max 0.001
_refine_ls_shift/su_mean 0.000
_refine_ls_structure_factor_coef Fsqd
_refine_ls_weighting_details 'calc w=1/[\s^2^(Fo^2^)+(0.0325P)^2^+0.9693P] where P=(Fo^2^+2Fc^2^)/3'
_refine_ls_weighting_scheme calc
_refine_ls_wR_factor_gt 0.0672
_refine_ls_wR_factor_ref 0.0680
_reflns_number_gt 2451
_reflns_number_total 2545
_reflns_threshold_expression >2sigma(I)
_cod_data_source_file C0JM02652B.TXT
_cod_data_source_block ij0802
_cod_original_sg_symbol_Hall P2ac2ab
_cod_original_sg_symbol_H-M P2(1)2(1)2(1)
_cod_database_code 7205559

loop_
_symmetry_equiv_pos_as_xyz
'x, y, z'
'-x+1/2, -y, z+1/2'
'-x, y+1/2, -z+1/2'
'x+1/2, -y+1/2, -z'

loop_
_atom_site_label
_atom_site_type_symbol
_atom_site_fract_x
_atom_site_fract_y
_atom_site_fract_z
_atom_site_U_iso_or_equiv
_atom_site_adp_type
_atom_site_occupancy
_atom_site_symmetry_multiplicity
_atom_site_calc_flag
_atom_site_refinement_flags
_atom_site_disorder_assembly
_atom_site_disorder_group
Ru1 Ru 0.40578(3) 0.01009(2) 0.01973(2) 0.01914(8) Uani 1 1 d . . .
C1 C 0.1422(5) 0.0451(4) 0.0796(4) 0.0359(10) Uani 1 1 d . . .
H1 H 0.0795 0.0047 0.1345 0.043 Uiso 1 1 calc R . .
C2 C 0.2429(5) 0.1447(4) 0.1044(3) 0.0334(10) Uani 1 1 d . . .
H2 H 0.2472 0.1732 0.1769 0.040 Uiso 1 1 calc R . .
C3 C 0.3368(5) 0.2030(3) 0.0256(4) 0.0376(9) Uani 1 1 d . . .
H3 H 0.4078 0.2694 0.0447 0.045 Uiso 1 1 calc R . .
C4 C 0.3281(6) 0.1647(4) -0.0836(4) 0.0409(11) Uani 1 1 d . . .
H4 H 0.3913 0.2056 -0.1381 0.049 Uiso 1 1 calc R . .
C5 C 0.2252(6) 0.0658(4) -0.1099(3) 0.0400(11) Uani 1 1 d . . .
H5 H 0.2170 0.0401 -0.1831 0.048 Uiso 1 1 calc R . .
C6 C 0.1346(4) 0.0045(4) -0.0302(4) 0.0372(9) Uani 1 1 d . . .
H6 H 0.0677 -0.0642 -0.0486 0.045 Uiso 1 1 calc R . .
C7 C 0.6705(4) -0.0257(3) -0.0034(3) 0.0256(8) Uani 1 1 d . . .
H7 H 0.7440 0.0159 -0.0519 0.031 Uiso 1 1 calc R . .
C8 C 0.6488(4) 0.0102(4) 0.1070(3) 0.0301(7) Uani 1 1 d . . .
H8 H 0.6954 0.0916 0.1266 0.036 Uiso 1 1 calc R . .
C9 C 0.6496(5) -0.0838(4) 0.1965(3) 0.0294(8) Uani 1 1 d . . .
H9A H 0.7689 -0.1062 0.2141 0.035 Uiso 1 1 calc R . .
H9B H 0.5968 -0.0492 0.2625 0.035 Uiso 1 1 calc R . .
C10 C 0.5521(5) -0.1952(4) 0.1621(3) 0.0304(9) Uani 1 1 d . . .
H10A H 0.4612 -0.2126 0.2157 0.036 Uiso 1 1 calc R . .
H10B H 0.6304 -0.2656 0.1601 0.036 Uiso 1 1 calc R . .
C11 C 0.4719(4) -0.1774(3) 0.0504(3) 0.0223(7) Uani 1 1 d . . .
H11 H 0.3845 -0.2387 0.0286 0.027 Uiso 1 1 calc R . .
C12 C 0.5726(4) -0.1289(3) -0.0347(3) 0.0224(7) Uani 1 1 d . . .
C13 C 0.5713(5) -0.1792(4) -0.1487(3) 0.0315(9) Uani 1 1 d . . .
H13A H 0.4553 -0.2051 -0.1675 0.047 Uiso 1 1 calc R . .
H13B H 0.6489 -0.2487 -0.1530 0.047 Uiso 1 1 calc R . .
H13C H 0.6088 -0.1164 -0.1995 0.047 Uiso 1 1 calc R . .

loop_
_atom_site_aniso_label
_atom_site_aniso_U_11
_atom_site_aniso_U_22
_atom_site_aniso_U_33
_atom_site_aniso_U_23
_atom_site_aniso_U_13
_atom_site_aniso_U_12
Ru1 0.01669(12) 0.01753(11) 0.02321(13) 0.00127(9) -0.00077(9) 0.00339(10)
C1 0.0227(17) 0.038(2) 0.047(3) 0.0088(18) 0.0119(17) 0.0097(15)
C2 0.036(2) 0.041(2) 0.0226(18) -0.0147(17) -0.0086(17) 0.0157(18)
C3 0.0312(19) 0.0171(15) 0.065(3) -0.0001(19) -0.005(2) 0.0028(14)
C4 0.034(2) 0.045(3) 0.044(3) 0.026(2) 0.0081(19) 0.016(2)
C5 0.043(2) 0.056(3) 0.0220(18) -0.0094(18) -0.0081(18) 0.027(2)
C6 0.0182(15) 0.0293(18) 0.064(3) -0.021(2) -0.0148(15) 0.0075(14)
C7 0.0134(13) 0.0290(17) 0.034(2) 0.0067(15) 0.0033(12) 0.0004(12)
C8 0.0278(16) 0.0265(18) 0.0358(18) -0.0026(18) -0.0045(14) -0.0035(16)
C9 0.0303(19) 0.0325(19) 0.0252(19) 0.0021(15) -0.0025(15) 0.0046(15)
C10 0.034(2) 0.0323(19) 0.0245(19) 0.0065(15) -0.0026(16) 0.0010(16)
C11 0.0198(15) 0.0217(15) 0.0253(17) 0.0014(13) -0.0034(14) 0.0021(12)
C12 0.0189(16) 0.0274(15) 0.0210(17) 0.0006(12) -0.0024(14) 0.0064(13)
C13 0.031(2) 0.044(2) 0.0191(17) -0.0085(15) -0.0029(16) 0.0126(19)

loop_
_atom_type_symbol
_atom_type_description
_atom_type_scat_dispersion_real
_atom_type_scat_dispersion_imag
_atom_type_scat_source
C C 0.0033 0.0016 'International Tables Vol C Tables 4.2.6.8 and 6.1.1.4'
H H 0.0000 0.0000 'International Tables Vol C Tables 4.2.6.8 and 6.1.1.4'
Ru Ru -1.2594 0.8363 'International Tables Vol C Tables 4.2.6.8 and 6.1.1.4'

loop_
_exptl_crystal_face_index_h
_exptl_crystal_face_index_k
_exptl_crystal_face_index_l
_exptl_crystal_face_perp_dist
-1 0 0 0.120
0 1 0 0.140
0 -1 0 0.140
0 0 1 0.055
0 0 -1 0.060
-1 1 0 0.100
1 1 0 0.080
2 -1 0 0.126
-16 -12 -1 0.124

loop_
_geom_angle_atom_site_label_1
_geom_angle_atom_site_label_2
_geom_angle_atom_site_label_3
_geom_angle
_geom_angle_site_symmetry_1
_geom_angle_site_symmetry_3
_geom_angle_publ_flag
C12 Ru1 C7 39.21(13) . . ?
C12 Ru1 C11 38.60(13) . . ?
C7 Ru1 C11 67.29(13) . . ?
C12 Ru1 C8 67.76(14) . . ?
C7 Ru1 C8 38.66(14) . . ?
C11 Ru1 C8 72.93(15) . . ?
C12 Ru1 C3 149.46(15) . . ?
C7 Ru1 C3 115.03(14) . . ?
C11 Ru1 C3 168.05(17) . . ?
C8 Ru1 C3 101.37(16) . . ?
C12 Ru1 C6 118.80(14) . . ?
C7 Ru1 C6 153.12(14) . . ?
C11 Ru1 C6 104.56(15) . . ?
C8 Ru1 C6 166.58(15) . . ?
C3 Ru1 C6 78.48(15) . . ?
C12 Ru1 C4 122.88(15) . . ?
C7 Ru1 C4 109.44(15) . . ?
C11 Ru1 C4 154.40(17) . . ?
C8 Ru1 C4 121.49(17) . . ?
C3 Ru1 C4 37.38(19) . . ?
C6 Ru1 C4 66.26(17) . . ?
C12 Ru1 C2 170.34(14) . . ?
C7 Ru1 C2 138.28(14) . . ?
C11 Ru1 C2 133.97(15) . . ?
C8 Ru1 C2 105.50(14) . . ?
C3 Ru1 C2 36.39(17) . . ?
C6 Ru1 C2 66.34(14) . . ?
C4 Ru1 C2 66.30(17) . . ?
C12 Ru1 C5 111.26(13) . . ?
C7 Ru1 C5 125.01(15) . . ?
C11 Ru1 C5 122.82(16) . . ?
C8 Ru1 C5 155.27(17) . . ?
C3 Ru1 C5 66.39(17) . . ?
C6 Ru1 C5 36.52(17) . . ?
C4 Ru1 C5 36.63(18) . . ?
C2 Ru1 C5 77.82(14) . . ?
C12 Ru1 C1 143.19(15) . . ?
C7 Ru1 C1 168.31(15) . . ?
C11 Ru1 C1 109.24(15) . . ?
C8 Ru1 C1 130.01(15) . . ?
C3 Ru1 C1 65.98(16) . . ?
C6 Ru1 C1 37.58(16) . . ?
C4 Ru1 C1 78.63(16) . . ?
C2 Ru1 C1 36.36(16) . . ?
C5 Ru1 C1 66.52(16) . . ?
C2 C1 C6 118.9(4) . . ?
C2 C1 Ru1 71.6(2) . . ?
C6 C1 Ru1 70.7(2) . . ?
C2 C1 H1 120.6 . . ?
C6 C1 H1 120.6 . . ?
Ru1 C1 H1 129.4 . . ?
C3 C2 C1 121.1(4) . . ?
C3 C2 Ru1 71.0(2) . . ?
C1 C2 Ru1 72.0(2) . . ?
C3 C2 H2 119.5 . . ?
C1 C2 H2 119.5 . . ?
Ru1 C2 H2 130.2 . . ?
C2 C3 C4 120.5(4) . . ?
C2 C3 Ru1 72.6(2) . . ?
C4 C3 Ru1 72.0(2) . . ?
C2 C3 H3 119.8 . . ?
C4 C3 H3 119.8 . . ?
Ru1 C3 H3 127.7 . . ?
C5 C4 C3 119.0(4) . . ?
C5 C4 Ru1 72.0(2) . . ?
C3 C4 Ru1 70.6(2) . . ?
C5 C4 H4 120.5 . . ?
C3 C4 H4 120.5 . . ?
Ru1 C4 H4 129.2 . . ?
C6 C5 C4 120.7(4) . . ?
C6 C5 Ru1 71.3(2) . . ?
C4 C5 Ru1 71.4(2) . . ?
C6 C5 H5 119.7 . . ?
C4 C5 H5 119.7 . . ?
Ru1 C5 H5 130.3 . . ?
C5 C6 C1 119.9(4) . . ?
C5 C6 Ru1 72.2(2) . . ?
C1 C6 Ru1 71.7(2) . . ?
C5 C6 H6 120.1 . . ?
C1 C6 H6 120.1 . . ?
Ru1 C6 H6 128.2 . . ?
C12 C7 C8 114.6(3) . . ?
C12 C7 Ru1 70.25(19) . . ?
C8 C7 Ru1 72.87(19) . . ?
C12 C7 H7 122.7 . . ?
C8 C7 H7 122.7 . . ?
Ru1 C7 H7 125.8 . . ?
C7 C8 C9 120.4(4) . . ?
C7 C8 Ru1 68.47(19) . . ?
C9 C8 Ru1 111.3(2) . . ?
C7 C8 H8 115.9 . . ?
C9 C8 H8 115.9 . . ?
Ru1 C8 H8 115.9 . . ?
C10 C9 C8 110.5(3) . . ?
C10 C9 H9A 109.6 . . ?
C8 C9 H9A 109.6 . . ?
C10 C9 H9B 109.6 . . ?
C8 C9 H9B 109.6 . . ?
H9A C9 H9B 108.1 . . ?
C9 C10 C11 110.9(3) . . ?
C9 C10 H10A 109.5 . . ?
C11 C10 H10A 109.5 . . ?
C9 C10 H10B 109.5 . . ?
C11 C10 H10B 109.5 . . ?
H10A C10 H10B 108.0 . . ?
C12 C11 C10 119.3(3) . . ?
C12 C11 Ru1 69.09(19) . . ?
C10 C11 Ru1 112.3(2) . . ?
C12 C11 H11 115.9 . . ?
C10 C11 H11 115.9 . . ?
Ru1 C11 H11 115.9 . . ?
C11 C12 C7 113.5(3) . . ?
C11 C12 C13 123.2(3) . . ?
C7 C12 C13 123.3(3) . . ?
C11 C12 Ru1 72.32(19) . . ?
C7 C12 Ru1 70.53(18) . . ?
C13 C12 Ru1 123.7(2) . . ?
C12 C13 H13A 109.5 . . ?
C12 C13 H13B 109.5 . . ?
H13A C13 H13B 109.5 . . ?
C12 C13 H13C 109.5 . . ?
H13A C13 H13C 109.5 . . ?
H13B C13 H13C 109.5 . . ?

loop_
_geom_bond_atom_site_label_1
_geom_bond_atom_site_label_2
_geom_bond_distance
_geom_bond_site_symmetry_2
_geom_bond_publ_flag
Ru1 C12 2.125(3) . ?
Ru1 C7 2.129(3) . ?
Ru1 C11 2.168(3) . ?
Ru1 C8 2.187(3) . ?
Ru1 C3 2.199(3) . ?
Ru1 C6 2.212(3) . ?
Ru1 C4 2.217(4) . ?
Ru1 C2 2.221(4) . ?
Ru1 C5 2.224(4) . ?
Ru1 C1 2.226(4) . ?
C1 C2 1.387(6) . ?
C1 C6 1.429(6) . ?
C1 H1 0.9500 . ?
C2 C3 1.380(6) . ?
C2 H2 0.9500 . ?
C3 C4 1.415(7) . ?
C3 H3 0.9500 . ?
C4 C5 1.396(7) . ?
C4 H4 0.9500 . ?
C5 C6 1.390(7) . ?
C5 H5 0.9500 . ?
C6 H6 0.9500 . ?
C7 C12 1.428(5) . ?
C7 C8 1.430(5) . ?
C7 H7 0.9500 . ?
C8 C9 1.517(5) . ?
C8 H8 1.0000 . ?
C9 C10 1.510(6) . ?
C9 H9A 0.9900 . ?
C9 H9B 0.9900 . ?
C10 C11 1.529(5) . ?
C10 H10A 0.9900 . ?
C10 H10B 0.9900 . ?
C11 C12 1.419(5) . ?
C11 H11 1.0000 . ?
C12 C13 1.514(5) . ?
C13 H13A 0.9800 . ?
C13 H13B 0.9800 . ?
C13 H13C 0.9800 . ?
